data_1535497
loop_
_publ_author_name
'Bremm, S.'
'Meyer, G.'

_publ_section_title
;
 Reactivity of ammonium halides: action of ammonium chloride and bromide
 on iron and iron(III) chloride and bromide
;
_journal_name_full 'Zeitschrift fuer Anorganische und Allgemeine Chemie'
_journal_page_first 1875
_journal_page_last 1880
_journal_volume 629
_journal_year 2003
_chemical_formula_sum 'Cl3 Fe H4 N'
_chemical_name_systematic '(N H4) Fe Cl3'
_space_group_IT_number 194
_symmetry_space_group_name_Hall '-P 6c 2c'
_symmetry_space_group_name_H-M 'P 63/m m c'
_cell_angle_alpha 90
_cell_angle_beta 90
_cell_angle_gamma 120
_cell_formula_units_Z 2
_cell_length_a 6.9835
_cell_length_b 6.9835
_cell_length_c 5.9955
_cell_volume 253.223
_citation_journal_id_ASTM ZAACAB
_cod_data_source_file Bremm_ZAACAB_2003_908.cif
_cod_data_source_block H4Cl3Fe1N1
_cod_original_cell_volume 253.2225
_cod_original_formula_sum 'H4 Cl3 Fe1 N1'
_cod_database_code 1535497

loop_
_symmetry_equiv_pos_as_xyz
x,y,z
x-y,x,z+1/2
-y,x-y,z
-x,-y,z+1/2
-x+y,-x,z
y,-x+y,z+1/2
-y,-x,-z+1/2
x-y,-y,-z
x,x-y,-z+1/2
y,x,-z
-x+y,y,-z+1/2
-x,-x+y,-z
-x,-y,-z
-x+y,-x,-z-1/2
y,-x+y,-z
x,y,-z-1/2
x-y,x,-z
-y,x-y,-z-1/2
y,x,z-1/2
-x+y,y,z
-x,-x+y,z-1/2
-y,-x,z
x-y,-y,z-1/2
x,x-y,z

loop_
_atom_site_label
_atom_site_type_symbol
_atom_site_fract_x
_atom_site_fract_y
_atom_site_fract_z
_atom_site_occupancy
_atom_site_U_iso_or_equiv
Cl1 Cl-1 -0.15997 0.15997 0.25 1 0.0
N1 N-3 -0.3333 0.3333 -0.25 1 0.0
Fe1 Fe+2 0 0 0 1 0.0
